data_7063866
loop_
_publ_author_name
'Uvarova, Marina A.'
'Dolgushin, Fedor M.'
'Babeshkin, Konstantin A.'
'Efimov, Nikolay N.'
'Pettinari, Claudio'
'Eremenko, Igor L.'
'Nefedov, Sergey E.'

_publ_section_title
;
 Uncommon mononuclear pyrazole--pyrazolate complexes of CoII, CuII and Zn
;
_journal_issue 30
_journal_name_full 'New Journal of Chemistry'
_journal_page_first 13007
_journal_page_last 13014
_journal_paper_doi 10.1039/D5NJ02001H
_journal_volume 49
_journal_year 2025
_chemical_formula_sum 'C20 H18 Cu F12 N8'
_chemical_formula_weight 661.96
_space_group_crystal_system orthorhombic
_space_group_IT_number 41
_space_group_name_Hall 'A 2 -2ab'
_space_group_name_H-M_alt 'A e a 2'
_atom_sites_solution_hydrogens mixed
_atom_sites_solution_primary direct
_audit_creation_method SHELXL-2018/3
_audit_update_record
;
2025-03-12 deposited with the CCDC.	2025-06-27 downloaded from the CCDC.
;
_cell_angle_alpha 90
_cell_angle_beta 90
_cell_angle_gamma 90
_cell_formula_units_Z 8
_cell_length_a 17.982(3)
_cell_length_b 17.969(3)
_cell_length_c 15.915(3)
_cell_measurement_reflns_used 7832
_cell_measurement_temperature 120(2)
_cell_measurement_theta_max 30.47
_cell_measurement_theta_min 2.53
_cell_volume 5142.4(16)
_computing_cell_refinement 'Bruker SAINT'
_computing_data_collection 'Bruker APEX2'
_computing_data_reduction 'Bruker SAINT'
_computing_molecular_graphics 'Bruker SHELXTL'
_computing_publication_material 'Bruker SHELXTL'
_computing_structure_refinement 'SHELXL-2018/3 (Sheldrick, 2018)'
_computing_structure_solution 'SHELXS-97 (Sheldrick, 2008)'
_diffrn_ambient_temperature 120(2)
_diffrn_measured_fraction_theta_full 0.998
_diffrn_measured_fraction_theta_max 0.990
_diffrn_measurement_device_type 'Bruker APEX-II CCD'
_diffrn_measurement_method '\f and \w scans'
_diffrn_radiation_type MoK\a
_diffrn_radiation_wavelength 0.71073
_diffrn_reflns_av_unetI/netI 0.0548
_diffrn_reflns_Laue_measured_fraction_full 0.998
_diffrn_reflns_Laue_measured_fraction_max 0.990
_diffrn_reflns_limit_h_max 24
_diffrn_reflns_limit_h_min 0
_diffrn_reflns_limit_k_max 23
_diffrn_reflns_limit_k_min 0
_diffrn_reflns_limit_l_max 21
_diffrn_reflns_limit_l_min -21
_diffrn_reflns_number 6763
_diffrn_reflns_point_group_measured_fraction_full 0.996
_diffrn_reflns_point_group_measured_fraction_max 0.986
_diffrn_reflns_theta_full 25.242
_diffrn_reflns_theta_max 28.999
_diffrn_reflns_theta_min 2.267
_exptl_absorpt_coefficient_mu 0.964
_exptl_absorpt_correction_T_max 0.962
_exptl_absorpt_correction_T_min 0.712
_exptl_absorpt_correction_type multi-scan
_exptl_absorpt_process_details SADABS
_exptl_crystal_colour pink
_exptl_crystal_density_diffrn 1.710
_exptl_crystal_description plate
_exptl_crystal_F_000 2648
_exptl_crystal_size_max 0.320
_exptl_crystal_size_mid 0.140
_exptl_crystal_size_min 0.040
_refine_diff_density_max 0.931
_refine_diff_density_min -0.459
_refine_diff_density_rms 0.080
_refine_ls_abs_structure_details
; 
 Flack x determined using 2634 quotients [(I+)-(I-)]/[(I+)+(I-)] 
 (Parsons, Flack and Wagner, Acta Cryst. B69 (2013) 249-259). 
;
_refine_ls_abs_structure_Flack 0.001(6)
_refine_ls_extinction_method none
_refine_ls_goodness_of_fit_ref 1.032
_refine_ls_hydrogen_treatment mixed
_refine_ls_matrix_type full
_refine_ls_number_parameters 383
_refine_ls_number_reflns 6763
_refine_ls_number_restraints 1
_refine_ls_restrained_S_all 1.032
_refine_ls_R_factor_all 0.0440
_refine_ls_R_factor_gt 0.0376
_refine_ls_shift/su_max 0.001
_refine_ls_shift/su_mean 0.000
_refine_ls_structure_factor_coef Fsqd
_refine_ls_weighting_details 'w=1/[\s^2^(Fo^2^)+(0.0537P)^2^] where P=(Fo^2^+2Fc^2^)/3'
_refine_ls_weighting_scheme calc
_refine_ls_wR_factor_gt 0.0925
_refine_ls_wR_factor_ref 0.0966
_reflns_Friedel_coverage 0.923
_reflns_Friedel_fraction_full 0.994
_reflns_Friedel_fraction_max 0.982
_reflns_number_gt 6060
_reflns_number_total 6763
_reflns_threshold_expression 'I > 2\s(I)'
_cod_data_source_file d5nj02001h2.cif
_cod_data_source_block Cu1_tw
_cod_depositor_comments 'Adding full bibliography for 7063865--7063868.cif.'
_cod_original_cell_volume 5142.2(14)
_cod_original_sg_symbol_Hall 'A 2 -2ac'
_cod_original_sg_symbol_H-M 'A b a 2'
_cod_database_code 7063866
_shelx_shelxl_version_number 2018/3
_shelx_space_group_comment
; 
The symmetry employed for this shelxl refinement is uniquely defined 
by the following loop, which should always be used as a source of 
symmetry information in preference to the above space-group names. 
They are only intended as comments. 
;
_shelx_estimated_absorpt_t_min 0.748
_shelx_estimated_absorpt_t_max 0.962

loop_
_space_group_symop_operation_xyz
'x, y, z'
'-x, -y, z'
'x+1/2, -y+1/2, z'
'-x+1/2, y+1/2, z'
'x, y+1/2, z+1/2'
'-x, -y+1/2, z+1/2'
'x+1/2, -y+1, z+1/2'
'-x+1/2, y+1, z+1/2'

loop_
_atom_site_label
_atom_site_type_symbol
_atom_site_fract_x
_atom_site_fract_y
_atom_site_fract_z
_atom_site_U_iso_or_equiv
_atom_site_adp_type
_atom_site_occupancy
_atom_site_site_symmetry_order
_atom_site_calc_flag
_atom_site_refinement_flags_posn
_atom_site_refinement_flags_adp
_atom_site_refinement_flags_occupancy
_atom_site_disorder_assembly
_atom_site_disorder_group
Cu1 Cu 0.58128(2) 0.08009(2) 0.39701(4) 0.01582(11) Uani 1 1 d . . . . .
F1 F 0.83980(15) 0.0521(2) 0.4336(2) 0.0517(9) Uani 1 1 d . . . . .
F2 F 0.76295(17) 0.0374(2) 0.53573(19) 0.0454(8) Uani 1 1 d . . . . .
F3 F 0.73965(16) 0.11823(16) 0.4398(2) 0.0418(7) Uani 1 1 d . . . . .
F4 F 0.7342(3) -0.1698(3) 0.2075(3) 0.0926(19) Uani 1 1 d . . . . .
F5 F 0.7276(2) -0.2301(2) 0.3239(3) 0.0757(15) Uani 1 1 d . . . . .
F6 F 0.62921(14) -0.19672(15) 0.25940(19) 0.0332(6) Uani 1 1 d . . . . .
F7 F 0.61923(16) 0.23632(17) 0.3470(2) 0.0388(7) Uani 1 1 d . . . . .
F8 F 0.53207(19) 0.26083(17) 0.25906(18) 0.0407(7) Uani 1 1 d . . . . .
F9 F 0.5555(2) 0.33771(16) 0.3585(2) 0.0475(8) Uani 1 1 d . . . . .
F10 F 0.2920(2) 0.2529(2) 0.5161(3) 0.0831(16) Uani 1 1 d . . . . .
F11 F 0.3626(2) 0.2238(2) 0.6195(2) 0.0531(9) Uani 1 1 d . . . . .
F12 F 0.30825(15) 0.13804(16) 0.54771(18) 0.0349(6) Uani 1 1 d . . . . .
N1 N 0.6566(2) 0.00096(18) 0.3760(2) 0.0196(8) Uani 1 1 d . . . . .
N2 N 0.63829(18) -0.0591(2) 0.3291(2) 0.0216(7) Uani 1 1 d . . . . .
N3 N 0.50285(17) 0.1553(2) 0.4197(2) 0.0181(7) Uani 1 1 d . . . . .
N4 N 0.44683(19) 0.13933(19) 0.4736(2) 0.0206(7) Uani 1 1 d . . . . .
N5 N 0.5936(2) 0.0676(2) 0.5201(2) 0.0206(7) Uani 1 1 d . . . . .
N6 N 0.5896(2) -0.0003(2) 0.5583(3) 0.0204(7) Uani 1 1 d . . . . .
H6 H 0.580(3) -0.039(4) 0.527(4) 0.034(16) Uiso 1 1 d . . . . .
N7 N 0.5655(2) 0.08938(19) 0.2741(2) 0.0184(7) Uani 1 1 d . . . . .
N8 N 0.49574(18) 0.0871(2) 0.2392(2) 0.0202(7) Uani 1 1 d . . . . .
H8 H 0.454(3) 0.089(3) 0.274(3) 0.021(12) Uiso 1 1 d . . . . .
C1 C 0.7280(2) -0.0075(2) 0.4023(3) 0.0221(8) Uani 1 1 d . . . . .
C2 C 0.7669(2) 0.0503(3) 0.4533(3) 0.0322(10) Uani 1 1 d . . . . .
C3 C 0.7570(2) -0.0730(3) 0.3718(3) 0.0257(9) Uani 1 1 d . . . . .
H3 H 0.805642 -0.092499 0.379465 0.031 Uiso 1 1 calc R U . . .
C4 C 0.6984(2) -0.1035(2) 0.3272(3) 0.0233(8) Uani 1 1 d . . . . .
C5 C 0.6974(2) -0.1743(3) 0.2796(4) 0.0372(11) Uani 1 1 d . . . . .
C6 C 0.49671(19) 0.2275(2) 0.3973(3) 0.0216(8) Uani 1 1 d . . . . .
C7 C 0.5506(3) 0.2645(3) 0.3399(3) 0.0301(9) Uani 1 1 d . . . . .
C8 C 0.4360(3) 0.2598(2) 0.4346(3) 0.0276(9) Uani 1 1 d . . . . .
H8A H 0.418240 0.309439 0.429577 0.033 Uiso 1 1 calc R U . . .
C9 C 0.4070(2) 0.2013(2) 0.4818(3) 0.0244(8) Uani 1 1 d . . . . .
C10 C 0.3421(3) 0.2042(3) 0.5410(3) 0.0329(10) Uani 1 1 d . . . . .
C11 C 0.6040(2) 0.1167(3) 0.5825(3) 0.0226(9) Uani 1 1 d . . . . .
C12 C 0.6120(3) 0.1981(3) 0.5672(3) 0.0324(10) Uani 1 1 d . . . . .
H12A H 0.634940 0.206249 0.512158 0.049 Uiso 1 1 calc R U . . .
H12B H 0.643369 0.220001 0.611051 0.049 Uiso 1 1 calc R U . . .
H12C H 0.562785 0.221605 0.568411 0.049 Uiso 1 1 calc R U . . .
C13 C 0.6066(3) 0.0794(3) 0.6601(3) 0.0265(9) Uani 1 1 d . . . . .
H13 H 0.613700 0.100953 0.713966 0.032 Uiso 1 1 calc R U . . .
C14 C 0.5968(3) 0.0058(3) 0.6420(3) 0.0243(9) Uani 1 1 d . . . . .
C15 C 0.5936(3) -0.0604(3) 0.6986(3) 0.0336(10) Uani 1 1 d . . . . .
H15A H 0.558446 -0.096879 0.675689 0.050 Uiso 1 1 calc R U . . .
H15B H 0.577119 -0.044895 0.754567 0.050 Uiso 1 1 calc R U . . .
H15C H 0.643081 -0.082998 0.702546 0.050 Uiso 1 1 calc R U . . .
C16 C 0.6130(2) 0.1000(3) 0.2096(3) 0.0228(8) Uani 1 1 d . . . . .
C17 C 0.6945(2) 0.1066(3) 0.2215(3) 0.0301(9) Uani 1 1 d . . . . .
H17A H 0.704788 0.131293 0.275168 0.045 Uiso 1 1 calc R U . . .
H17B H 0.715808 0.135893 0.175521 0.045 Uiso 1 1 calc R U . . .
H17C H 0.716878 0.056810 0.221755 0.045 Uiso 1 1 calc R U . . .
C18 C 0.5731(3) 0.1028(3) 0.1345(3) 0.0260(9) Uani 1 1 d . . . . .
H18 H 0.593000 0.109385 0.079688 0.031 Uiso 1 1 calc R U . . .
C19 C 0.4989(2) 0.0942(3) 0.1556(3) 0.0238(9) Uani 1 1 d . . . . .
C20 C 0.4308(3) 0.0925(3) 0.1016(3) 0.0322(11) Uani 1 1 d . . . . .
H20A H 0.386548 0.088471 0.137203 0.048 Uiso 1 1 calc R U . . .
H20B H 0.433210 0.049579 0.063693 0.048 Uiso 1 1 calc R U . . .
H20C H 0.428062 0.138395 0.068397 0.048 Uiso 1 1 calc R U . . .

loop_
_atom_site_aniso_label
_atom_site_aniso_U_11
_atom_site_aniso_U_22
_atom_site_aniso_U_33
_atom_site_aniso_U_23
_atom_site_aniso_U_13
_atom_site_aniso_U_12
Cu1 0.01717(18) 0.0154(2) 0.01487(17) -0.0017(2) 0.0020(2) 0.00006(14)
F1 0.0199(13) 0.072(2) 0.063(2) -0.0300(18) 0.0002(13) -0.0097(14)
F2 0.0408(17) 0.062(2) 0.0330(15) -0.0172(15) -0.0129(13) -0.0024(15)
F3 0.0419(15) 0.0283(15) 0.0551(18) -0.0162(14) -0.0021(14) -0.0077(12)
F4 0.074(3) 0.096(3) 0.108(4) -0.079(3) 0.069(3) -0.048(2)
F5 0.063(2) 0.041(2) 0.124(4) -0.038(2) -0.049(2) 0.0330(17)
F6 0.0314(13) 0.0262(15) 0.0419(15) -0.0139(12) 0.0006(12) -0.0017(11)
F7 0.0314(14) 0.0387(16) 0.0463(18) -0.0005(13) 0.0145(13) -0.0089(12)
F8 0.0596(18) 0.0385(17) 0.0239(14) 0.0078(12) 0.0129(13) -0.0053(14)
F9 0.072(2) 0.0208(15) 0.0501(18) -0.0008(13) 0.0229(16) -0.0125(14)
F10 0.061(2) 0.084(3) 0.104(3) 0.054(3) 0.050(2) 0.052(2)
F11 0.063(2) 0.051(2) 0.0455(19) -0.0202(16) 0.0282(16) -0.0170(17)
F12 0.0301(13) 0.0383(16) 0.0363(15) -0.0029(12) 0.0127(11) -0.0076(11)
N1 0.0172(16) 0.0212(19) 0.0206(19) -0.0047(11) -0.0005(12) -0.0001(11)
N2 0.0186(15) 0.0225(17) 0.0236(16) -0.0088(14) 0.0020(12) 0.0007(13)
N3 0.0216(16) 0.0179(18) 0.0149(16) 0.0007(12) 0.0046(10) 0.0005(11)
N4 0.0220(15) 0.0186(17) 0.0213(16) 0.0005(13) 0.0077(13) 0.0003(13)
N5 0.0251(16) 0.0149(16) 0.0218(18) -0.0021(14) 0.0004(14) 0.0043(14)
N6 0.0239(17) 0.0168(19) 0.0205(18) 0.0021(13) -0.0020(14) 0.0000(12)
N7 0.0190(14) 0.0173(17) 0.0188(17) -0.0002(13) 0.0020(14) -0.0023(12)
N8 0.0195(16) 0.0198(19) 0.0213(18) 0.0040(14) -0.0009(12) -0.0034(12)
C1 0.0175(16) 0.027(2) 0.022(2) -0.0042(18) -0.0012(18) -0.0015(12)
C2 0.022(2) 0.041(3) 0.034(2) -0.011(2) 0.0002(17) -0.0069(19)
C3 0.0174(17) 0.028(2) 0.031(2) -0.0071(16) -0.0018(14) 0.0023(15)
C4 0.0182(17) 0.025(2) 0.027(2) -0.0076(17) 0.0045(15) -0.0001(15)
C5 0.026(2) 0.035(3) 0.051(3) -0.020(2) 0.007(2) 0.0040(18)
C6 0.0259(17) 0.0169(19) 0.0220(18) 0.003(2) 0.0031(19) -0.0009(12)
C7 0.038(2) 0.022(2) 0.030(2) 0.0030(18) 0.0100(19) -0.0016(18)
C8 0.037(2) 0.016(2) 0.030(2) 0.0050(17) 0.0085(19) 0.0052(17)
C9 0.0268(19) 0.020(2) 0.026(2) 0.0010(16) 0.0067(16) 0.0032(15)
C10 0.037(2) 0.022(2) 0.039(3) 0.0050(19) 0.015(2) 0.0062(19)
C11 0.0213(18) 0.025(2) 0.021(2) -0.0059(17) -0.0019(15) -0.0006(16)
C12 0.046(3) 0.018(2) 0.033(2) -0.0090(18) -0.006(2) -0.0022(19)
C13 0.031(2) 0.028(3) 0.020(2) -0.0071(17) -0.0036(18) 0.0023(17)
C14 0.0208(19) 0.031(3) 0.021(2) 0.0030(16) -0.0020(16) 0.0031(15)
C15 0.043(3) 0.033(3) 0.025(2) 0.007(2) -0.004(2) 0.006(2)
C16 0.025(2) 0.021(2) 0.022(2) -0.0011(16) 0.0061(16) 0.0016(16)
C17 0.027(2) 0.036(3) 0.027(2) -0.0013(19) 0.0087(17) -0.0010(19)
C18 0.037(2) 0.023(2) 0.018(2) -0.0008(17) 0.0062(16) -0.0009(18)
C19 0.033(2) 0.015(2) 0.023(2) -0.0002(17) -0.0019(16) -0.0005(15)
C20 0.042(3) 0.027(3) 0.027(2) 0.002(2) -0.012(2) -0.001(2)

loop_
_atom_type_symbol
_atom_type_description
_atom_type_scat_dispersion_real
_atom_type_scat_dispersion_imag
_atom_type_scat_source
C C 0.0033 0.0016 'International Tables Vol C Tables 4.2.6.8 and 6.1.1.4'
H H 0.0000 0.0000 'International Tables Vol C Tables 4.2.6.8 and 6.1.1.4'
N N 0.0061 0.0033 'International Tables Vol C Tables 4.2.6.8 and 6.1.1.4'
F F 0.0171 0.0103 'International Tables Vol C Tables 4.2.6.8 and 6.1.1.4'
Cu Cu 0.3201 1.2651 'International Tables Vol C Tables 4.2.6.8 and 6.1.1.4'

loop_
_geom_angle_atom_site_label_1
_geom_angle_atom_site_label_2
_geom_angle_atom_site_label_3
_geom_angle
_geom_angle_site_symmetry_1
_geom_angle_site_symmetry_3
_geom_angle_publ_flag
N7 Cu1 N5 177.56(14) . . ?
N7 Cu1 N3 91.17(15) . . ?
N5 Cu1 N3 88.66(15) . . ?
N7 Cu1 N1 89.52(15) . . ?
N5 Cu1 N1 90.53(15) . . ?
N3 Cu1 N1 177.30(13) . . ?
N2 N1 C1 108.1(3) . . ?
N2 N1 Cu1 119.8(3) . . ?
C1 N1 Cu1 132.1(3) . . ?
C4 N2 N1 106.9(3) . . ?
C6 N3 N4 108.1(3) . . ?
C6 N3 Cu1 131.6(3) . . ?
N4 N3 Cu1 119.9(3) . . ?
C9 N4 N3 106.6(3) . . ?
C11 N5 N6 105.4(4) . . ?
C11 N5 Cu1 132.3(3) . . ?
N6 N5 Cu1 122.3(3) . . ?
C14 N6 N5 111.3(4) . . ?
C14 N6 H6 131(4) . . ?
N5 N6 H6 117(4) . . ?
C16 N7 N8 106.0(4) . . ?
C16 N7 Cu1 132.2(3) . . ?
N8 N7 Cu1 121.8(3) . . ?
C19 N8 N7 111.1(3) . . ?
C19 N8 H8 129(3) . . ?
N7 N8 H8 119(3) . . ?
N1 C1 C3 110.2(4) . . ?
N1 C1 C2 122.2(4) . . ?
C3 C1 C2 127.5(4) . . ?
F3 C2 F2 107.3(4) . . ?
F3 C2 F1 107.4(4) . . ?
F2 C2 F1 106.5(4) . . ?
F3 C2 C1 112.2(4) . . ?
F2 C2 C1 112.8(4) . . ?
F1 C2 C1 110.3(4) . . ?
C1 C3 C4 103.3(4) . . ?
C1 C3 H3 128.3 . . ?
C4 C3 H3 128.3 . . ?
N2 C4 C3 111.5(4) . . ?
N2 C4 C5 120.8(4) . . ?
C3 C4 C5 127.7(4) . . ?
F4 C5 F6 105.6(5) . . ?
F4 C5 F5 107.4(5) . . ?
F6 C5 F5 105.9(4) . . ?
F4 C5 C4 112.6(4) . . ?
F6 C5 C4 113.2(3) . . ?
F5 C5 C4 111.6(4) . . ?
N3 C6 C8 110.9(4) . . ?
N3 C6 C7 122.6(4) . . ?
C8 C6 C7 126.5(4) . . ?
F8 C7 F7 107.1(4) . . ?
F8 C7 F9 106.0(4) . . ?
F7 C7 F9 106.9(4) . . ?
F8 C7 C6 114.0(4) . . ?
F7 C7 C6 112.4(4) . . ?
F9 C7 C6 110.1(4) . . ?
C6 C8 C9 102.2(4) . . ?
C6 C8 H8A 128.9 . . ?
C9 C8 H8A 128.9 . . ?
N4 C9 C8 112.2(4) . . ?
N4 C9 C10 120.7(4) . . ?
C8 C9 C10 127.0(4) . . ?
F10 C10 F12 107.6(4) . . ?
F10 C10 F11 107.0(4) . . ?
F12 C10 F11 106.3(4) . . ?
F10 C10 C9 111.6(4) . . ?
F12 C10 C9 111.9(4) . . ?
F11 C10 C9 112.2(4) . . ?
N5 C11 C13 110.0(4) . . ?
N5 C11 C12 122.5(4) . . ?
C13 C11 C12 127.5(4) . . ?
C11 C12 H12A 109.5 . . ?
C11 C12 H12B 109.5 . . ?
H12A C12 H12B 109.5 . . ?
C11 C12 H12C 109.5 . . ?
H12A C12 H12C 109.5 . . ?
H12B C12 H12C 109.5 . . ?
C14 C13 C11 105.8(4) . . ?
C14 C13 H13 127.1 . . ?
C11 C13 H13 127.1 . . ?
N6 C14 C13 107.5(4) . . ?
N6 C14 C15 122.0(4) . . ?
C13 C14 C15 130.5(4) . . ?
C14 C15 H15A 109.5 . . ?
C14 C15 H15B 109.5 . . ?
H15A C15 H15B 109.5 . . ?
C14 C15 H15C 109.5 . . ?
H15A C15 H15C 109.5 . . ?
H15B C15 H15C 109.5 . . ?
N7 C16 C18 109.4(4) . . ?
N7 C16 C17 122.7(4) . . ?
C18 C16 C17 127.9(4) . . ?
C16 C17 H17A 109.5 . . ?
C16 C17 H17B 109.5 . . ?
H17A C17 H17B 109.5 . . ?
C16 C17 H17C 109.5 . . ?
H17A C17 H17C 109.5 . . ?
H17B C17 H17C 109.5 . . ?
C19 C18 C16 106.5(4) . . ?
C19 C18 H18 126.8 . . ?
C16 C18 H18 126.8 . . ?
N8 C19 C18 107.0(4) . . ?
N8 C19 C20 122.3(4) . . ?
C18 C19 C20 130.7(5) . . ?
C19 C20 H20A 109.5 . . ?
C19 C20 H20B 109.5 . . ?
H20A C20 H20B 109.5 . . ?
C19 C20 H20C 109.5 . . ?
H20A C20 H20C 109.5 . . ?
H20B C20 H20C 109.5 . . ?

loop_
_geom_bond_atom_site_label_1
_geom_bond_atom_site_label_2
_geom_bond_distance
_geom_bond_site_symmetry_2
_geom_bond_publ_flag
Cu1 N7 1.983(4) . ?
Cu1 N5 1.985(4) . ?
Cu1 N3 1.987(3) . ?
Cu1 N1 1.992(3) . ?
F1 C2 1.348(5) . ?
F2 C2 1.335(6) . ?
F3 C2 1.332(6) . ?
F4 C5 1.327(7) . ?
F5 C5 1.341(7) . ?
F6 C5 1.330(5) . ?
F7 C7 1.338(6) . ?
F8 C7 1.331(6) . ?
F9 C7 1.351(6) . ?
F10 C10 1.317(6) . ?
F11 C10 1.349(6) . ?
F12 C10 1.341(5) . ?
N1 N2 1.353(5) . ?
N1 C1 1.359(5) . ?
N2 C4 1.343(5) . ?
N3 C6 1.349(5) . ?
N3 N4 1.354(4) . ?
N4 C9 1.330(5) . ?
N5 C11 1.341(6) . ?
N5 N6 1.365(5) . ?
N6 C14 1.342(6) . ?
N6 H6 0.87(7) . ?
N7 C16 1.349(6) . ?
N7 N8 1.372(5) . ?
N8 C19 1.338(6) . ?
N8 H8 0.93(5) . ?
C1 C3 1.375(6) . ?
C1 C2 1.492(6) . ?
C3 C4 1.384(6) . ?
C3 H3 0.9500 . ?
C4 C5 1.482(6) . ?
C6 C8 1.373(6) . ?
C6 C7 1.488(6) . ?
C8 C9 1.395(6) . ?
C8 H8A 0.9500 . ?
C9 C10 1.499(6) . ?
C11 C13 1.405(7) . ?
C11 C12 1.491(6) . ?
C12 H12A 0.9800 . ?
C12 H12B 0.9800 . ?
C12 H12C 0.9800 . ?
C13 C14 1.365(6) . ?
C13 H13 0.9500 . ?
C14 C15 1.493(7) . ?
C15 H15A 0.9800 . ?
C15 H15B 0.9800 . ?
C15 H15C 0.9800 . ?
C16 C18 1.395(7) . ?
C16 C17 1.483(6) . ?
C17 H17A 0.9800 . ?
C17 H17B 0.9800 . ?
C17 H17C 0.9800 . ?
C18 C19 1.385(6) . ?
C18 H18 0.9500 . ?
C19 C20 1.497(6) . ?
C20 H20A 0.9800 . ?
C20 H20B 0.9800 . ?
C20 H20C 0.9800 . ?

loop_
_geom_hbond_atom_site_label_D
_geom_hbond_atom_site_label_H
_geom_hbond_atom_site_label_A
_geom_hbond_distance_DH
_geom_hbond_distance_HA
_geom_hbond_distance_DA
_geom_hbond_angle_DHA
_geom_hbond_site_symmetry_A
_geom_hbond_publ_flag
N6 H6 N4 0.87(7) 2.05(7) 2.913(5) 170(7) 2_655 yes
N8 H8 N2 0.93(5) 1.95(5) 2.848(5) 160(5) 2_655 yes

loop_
_geom_torsion_atom_site_label_1
_geom_torsion_atom_site_label_2
_geom_torsion_atom_site_label_3
_geom_torsion_atom_site_label_4
_geom_torsion
_geom_torsion_site_symmetry_1
_geom_torsion_site_symmetry_2
_geom_torsion_site_symmetry_3
_geom_torsion_site_symmetry_4
_geom_torsion_publ_flag
C1 N1 N2 C4 0.0(5) . . . . ?
Cu1 N1 N2 C4 -178.5(3) . . . . ?
C6 N3 N4 C9 1.1(5) . . . . ?
Cu1 N3 N4 C9 174.9(3) . . . . ?
C11 N5 N6 C14 0.3(5) . . . . ?
Cu1 N5 N6 C14 -177.6(3) . . . . ?
C16 N7 N8 C19 1.4(5) . . . . ?
Cu1 N7 N8 C19 -179.8(3) . . . . ?
N2 N1 C1 C3 0.7(5) . . . . ?
Cu1 N1 C1 C3 178.9(3) . . . . ?
N2 N1 C1 C2 177.9(4) . . . . ?
Cu1 N1 C1 C2 -3.9(7) . . . . ?
N1 C1 C2 F3 -26.6(7) . . . . ?
C3 C1 C2 F3 150.1(5) . . . . ?
N1 C1 C2 F2 94.8(6) . . . . ?
C3 C1 C2 F2 -88.6(6) . . . . ?
N1 C1 C2 F1 -146.2(5) . . . . ?
C3 C1 C2 F1 30.4(8) . . . . ?
N1 C1 C3 C4 -1.1(5) . . . . ?
C2 C1 C3 C4 -178.1(5) . . . . ?
N1 N2 C4 C3 -0.7(5) . . . . ?
N1 N2 C4 C5 -179.1(4) . . . . ?
C1 C3 C4 N2 1.1(5) . . . . ?
C1 C3 C4 C5 179.3(5) . . . . ?
N2 C4 C5 F4 103.6(5) . . . . ?
C3 C4 C5 F4 -74.4(7) . . . . ?
N2 C4 C5 F6 -16.1(7) . . . . ?
C3 C4 C5 F6 165.9(5) . . . . ?
N2 C4 C5 F5 -135.5(5) . . . . ?
C3 C4 C5 F5 46.5(7) . . . . ?
N4 N3 C6 C8 -1.1(5) . . . . ?
Cu1 N3 C6 C8 -173.9(3) . . . . ?
N4 N3 C6 C7 178.4(4) . . . . ?
Cu1 N3 C6 C7 5.6(7) . . . . ?
N3 C6 C7 F8 90.7(6) . . . . ?
C8 C6 C7 F8 -89.8(6) . . . . ?
N3 C6 C7 F7 -31.3(7) . . . . ?
C8 C6 C7 F7 148.1(5) . . . . ?
N3 C6 C7 F9 -150.3(4) . . . . ?
C8 C6 C7 F9 29.1(7) . . . . ?
N3 C6 C8 C9 0.6(5) . . . . ?
C7 C6 C8 C9 -178.9(5) . . . . ?
N3 N4 C9 C8 -0.7(5) . . . . ?
N3 N4 C9 C10 -177.0(4) . . . . ?
C6 C8 C9 N4 0.1(6) . . . . ?
C6 C8 C9 C10 176.0(5) . . . . ?
N4 C9 C10 F10 -152.2(5) . . . . ?
C8 C9 C10 F10 32.2(7) . . . . ?
N4 C9 C10 F12 -31.6(6) . . . . ?
C8 C9 C10 F12 152.7(5) . . . . ?
N4 C9 C10 F11 87.8(5) . . . . ?
C8 C9 C10 F11 -87.9(6) . . . . ?
N6 N5 C11 C13 0.1(5) . . . . ?
Cu1 N5 C11 C13 177.7(3) . . . . ?
N6 N5 C11 C12 179.5(4) . . . . ?
Cu1 N5 C11 C12 -2.9(7) . . . . ?
N5 C11 C13 C14 -0.4(5) . . . . ?
C12 C11 C13 C14 -179.8(4) . . . . ?
N5 N6 C14 C13 -0.6(5) . . . . ?
N5 N6 C14 C15 179.3(4) . . . . ?
C11 C13 C14 N6 0.6(5) . . . . ?
C11 C13 C14 C15 -179.3(5) . . . . ?
N8 N7 C16 C18 -1.2(5) . . . . ?
Cu1 N7 C16 C18 -179.8(3) . . . . ?
N8 N7 C16 C17 179.3(4) . . . . ?
Cu1 N7 C16 C17 0.6(7) . . . . ?
N7 C16 C18 C19 0.6(6) . . . . ?
C17 C16 C18 C19 -179.9(5) . . . . ?
N7 N8 C19 C18 -1.0(5) . . . . ?
N7 N8 C19 C20 179.1(4) . . . . ?
C16 C18 C19 N8 0.3(5) . . . . ?
C16 C18 C19 C20 -179.9(5) . . . . ?
